data_7037859
loop_
_publ_author_name
'Hamaguchi, Tomohiko'
'Doud, Michael D.'
'Hilgar, Jeremy'
'Rinehart, Jeffrey D.'
'Kubiak, Clifford P.'

_publ_section_title
;
 Competing ferro- and antiferromagnetic interactions in a hexagonal
 bipyramidal nickel thiolate cluster.
;
_journal_issue 6
_journal_name_full 'Dalton transactions (Cambridge, England : 2003)'
_journal_page_first 2374
_journal_page_last 2377
_journal_paper_doi 10.1039/c5dt04861c
_journal_volume 45
_journal_year 2016
_chemical_formula_moiety 'C72 H66 N18 Ni8 S12, 4(F6 P)'
_chemical_formula_sum 'C72 H66 F24 N18 Ni8 P4 S12'
_chemical_formula_weight 2617.70
_chemical_name_systematic
;
 ?
;
_space_group_crystal_system monoclinic
_space_group_IT_number 14
_space_group_name_Hall '-P 2yn'
_space_group_name_H-M_alt 'P 1 21/n 1'
_symmetry_space_group_name_Hall '-P 2yn'
_symmetry_space_group_name_H-M 'P 1 21/n 1'
_atom_sites_solution_hydrogens geom
_atom_sites_solution_primary direct
_atom_sites_solution_secondary difmap
_audit_creation_date 2015-04-21
_audit_creation_method
;
Olex2 1.2
(compiled 2015.01.26 svn.r3150 for OlexSys, GUI svn.r4998)
;
_audit_update_record
;
2015-08-28 deposited with the CCDC.
2016-01-04 downloaded from the CCDC.
;
_cell_angle_alpha 90
_cell_angle_beta 92.3771(13)
_cell_angle_gamma 90
_cell_formula_units_Z 2
_cell_length_a 13.9583(3)
_cell_length_b 22.5215(5)
_cell_length_c 15.3686(4)
_cell_measurement_reflns_used 9390
_cell_measurement_temperature 100(2)
_cell_measurement_theta_max 25.32
_cell_measurement_theta_min 2.21
_cell_volume 4827.1(2)
_computing_cell_refinement 'SAINT v8.34A (Bruker, 2013)'
_computing_data_collection 'APEX2 v2013.6-2 (Bruker, 2013)'
_computing_data_reduction 'SAINT v8.34A (Bruker, 2013)'
_computing_molecular_graphics
;
Olex2 (Dolomanov et al., 2009) and
 Yadokari-XG (Wakita, Nemoto et al., 2009)
 and ORTEP-3 for Windows (Farrugia ,1997)
;
_computing_publication_material
;
Olex2 (Dolomanov et al., 2009) and
Yadokari-XG (Wakita, Nemoto et al., 2009)
 and publCIF (Westrip, 2010)
;
_computing_structure_refinement 'XL (Sheldrick, 2008)'
_computing_structure_solution 'XS (Sheldrick, 2008)'
_diffrn_ambient_temperature 100.0
_diffrn_detector 'Bruker APEX-II CCD'
_diffrn_detector_area_resol_mean 7.9
_diffrn_detector_type 'CCD Area Detector'
_diffrn_measured_fraction_theta_full 0.928
_diffrn_measured_fraction_theta_max 0.997
_diffrn_measurement_device 'Kappa Four-Circle Diffractometer'
_diffrn_measurement_device_type 'Bruker APEX-II CCD'
_diffrn_measurement_method '\f and \w scans'
_diffrn_radiation_monochromator 'Double Bounce Multilayer Mirrors'
_diffrn_radiation_probe x-ray
_diffrn_radiation_type MoK\a
_diffrn_radiation_wavelength 0.71073
_diffrn_reflns_av_R_equivalents 0.0214
_diffrn_reflns_av_unetI/netI 0.0173
_diffrn_reflns_laue_measured_fraction_full 0.928
_diffrn_reflns_laue_measured_fraction_max 0.997
_diffrn_reflns_limit_h_max 15
_diffrn_reflns_limit_h_min -16
_diffrn_reflns_limit_k_max 27
_diffrn_reflns_limit_k_min -26
_diffrn_reflns_limit_l_max 18
_diffrn_reflns_limit_l_min -15
_diffrn_reflns_number 39258
_diffrn_reflns_point_group_measured_fraction_full 0.928
_diffrn_reflns_point_group_measured_fraction_max 0.997
_diffrn_reflns_theta_full 26.000
_diffrn_reflns_theta_max 25.330
_diffrn_reflns_theta_min 1.717
_diffrn_source 'Micro Focus Rotating Anode'
_diffrn_source_type 'Bruker TXS'
_diffrn_standards_number 0
_exptl_absorpt_coefficient_mu 1.949
_exptl_absorpt_correction_T_max 0.0916
_exptl_absorpt_correction_T_min 0.0688
_exptl_absorpt_correction_type multi-scan
_exptl_absorpt_process_details
;
SADABS-2014/4 (Bruker,2014/4) was used for absorption correction.
wR2(int) was 0.0449 before and 0.0349 after correction.
The Ratio of minimum to maximum transmission is 0.7511.
The \l/2 correction factor is 0.00150.
;
_exptl_crystal_colour 'deep brown'
_exptl_crystal_density_diffrn 1.801
_exptl_crystal_description block
_exptl_crystal_F_000 2632
_exptl_crystal_preparation 'Magnetic properties'
_exptl_crystal_recrystallization_method 'Vapour Deposition'
_exptl_crystal_size_max 0.1
_exptl_crystal_size_mid 0.05
_exptl_crystal_size_min 0.05
_refine_diff_density_max 0.832
_refine_diff_density_min -0.859
_refine_diff_density_rms 0.092
_refine_ls_extinction_method none
_refine_ls_goodness_of_fit_ref 1.055
_refine_ls_hydrogen_treatment constr
_refine_ls_matrix_type full
_refine_ls_number_parameters 625
_refine_ls_number_reflns 8804
_refine_ls_number_restraints 0
_refine_ls_restrained_S_all 1.055
_refine_ls_R_factor_all 0.0418
_refine_ls_R_factor_gt 0.0366
_refine_ls_shift/su_max 0.002
_refine_ls_shift/su_mean 0.000
_refine_ls_structure_factor_coef Fsqd
_refine_ls_weighting_details 'w=1/[\s^2^(Fo^2^)+(0.0546P)^2^+9.6558P] where P=(Fo^2^+2Fc^2^)/3'
_refine_ls_weighting_scheme calc
_refine_ls_wR_factor_gt 0.1001
_refine_ls_wR_factor_ref 0.1040
_reflns_Friedel_coverage 0.000
_reflns_number_gt 7789
_reflns_number_total 8804
_reflns_threshold_expression 'I > 2\s(I)'
_cod_data_source_file c5dt04861c2.cif
_cod_data_source_block NiCluster
_cod_depositor_comments
;
The following automatic conversions were performed:

'_diffrn_radiation_probe' value 'X-ray' changed to 'x-ray' according
to
/usr/data/users/saulius/crontab/automatic-downloads/rss-feeds/RSC/lib/dictionaries/cif_core.dic
dictionary named 'cif_core.dic' version 2.4.2 from 2011-04-26.

Automatic conversion script
Id: cif_fix_values 4268 2015-11-12 08:31:59Z antanas 

 Adding full bibliography for 7037859.cif.
;
_cod_database_code 7037859
_shelxl_version_number 2013-4
_shelx_space_group_comment
;
The symmetry employed for this shelxl refinement is uniquely defined
by the following loop, which should always be used as a source of
symmetry information in preference to the above space-group names.
They are only intended as comments.
;
_shelx_estimated_absorpt_t_max 0.909
_shelx_estimated_absorpt_t_min 0.829
_olex2_refinement_description
;
1. Fixed Uiso
 At 1.2 times of:
  All C(H) groups
 At 1.5 times of:
  All C(H,H,H) groups
2.a Aromatic/amide H refined with riding coordinates:
 C27(H27), C30(H30), C2(H2), C14(H14), C25(H25), C3(H3), C20(H20), C22(H22),
 C10(H10), C13(H13), C23(H23), C8(H8), C28(H28), C5(H5), C19(H19), C15(H15),
 C24(H24), C9(H9), C7(H7), C4(H4), C18(H18), C17(H17), C12(H12), C29(H29)
2.b Idealised Me refined as rotating group:
 C36(H36A,H36B,H36C), C34(H34A,H34B,H34C), C32(H32A,H32B,H32C)
;
_olex2_submission_special_instructions 'No special instructions were received'

loop_
_space_group_symop_operation_xyz
'x, y, z'
'-x+1/2, y+1/2, -z+1/2'
'-x, -y, -z'
'x-1/2, -y-1/2, z-1/2'

loop_
_atom_site_label
_atom_site_type_symbol
_atom_site_fract_x
_atom_site_fract_y
_atom_site_fract_z
_atom_site_U_iso_or_equiv
_atom_site_adp_type
_atom_site_occupancy
_atom_site_site_symmetry_order
_atom_site_calc_flag
_atom_site_refinement_flags_posn
Ni2 Ni 0.98240(3) 0.05893(2) 0.20728(3) 0.02303(11) Uani 1 1 d .
Ni1 Ni 0.83354(3) -0.05301(2) 0.13539(3) 0.02193(11) Uani 1 1 d .
Ni3 Ni 1.12209(3) 0.12563(2) 0.05929(3) 0.02254(11) Uani 1 1 d .
Ni4 Ni 1.14825(3) -0.07902(2) 0.07393(3) 0.02548(11) Uani 1 1 d .
S4 S 1.12056(6) 0.02593(3) 0.12307(5) 0.02372(17) Uani 1 1 d .
S2 S 0.86670(5) 0.04766(3) 0.08062(5) 0.02236(17) Uani 1 1 d .
S6 S 0.97339(5) -0.09534(3) 0.07022(5) 0.02178(17) Uani 1 1 d .
S3 S 0.93740(6) -0.04019(4) 0.26156(5) 0.02617(18) Uani 1 1 d .
S5 S 0.99524(6) 0.16022(3) 0.16009(5) 0.02504(17) Uani 1 1 d .
S1 S 0.73482(6) -0.09200(4) 0.00836(5) 0.02546(18) Uani 1 1 d .
N7 N 1.1629(2) -0.16623(13) 0.03451(18) 0.0288(6) Uani 1 1 d .
N6 N 1.09464(19) 0.19708(12) -0.02221(18) 0.0261(6) Uani 1 1 d .
N4 N 1.1071(2) 0.06061(12) 0.28189(18) 0.0257(6) Uani 1 1 d .
N2 N 0.72833(19) 0.00548(12) 0.16780(17) 0.0249(6) Uani 1 1 d .
N9 N 1.1602(2) -0.10328(13) 0.2025(2) 0.0311(6) Uani 1 1 d .
N3 N 0.8859(2) 0.06556(12) 0.30351(18) 0.0280(6) Uani 1 1 d .
N5 N 1.1798(2) 0.17302(12) 0.16032(18) 0.0274(6) Uani 1 1 d .
C6 C 0.7548(2) 0.05607(14) 0.1291(2) 0.0250(7) Uani 1 1 d .
N1 N 0.76484(19) -0.12928(12) 0.16676(18) 0.0254(6) Uani 1 1 d .
C27 C 0.9786(2) -0.20203(15) 0.1660(2) 0.0313(7) Uani 1 1 d .
H27 H 1.0092 -0.1824 0.2142 0.038 Uiso 1 1 calc R
C30 C 1.1142(3) 0.25540(15) -0.0256(3) 0.0357(8) Uani 1 1 d .
H30 H 1.1475 0.2738 0.0223 0.043 Uiso 1 1 calc R
C2 C 0.6552(2) -0.19211(16) 0.0869(3) 0.0341(8) Uani 1 1 d .
H2 H 0.6211 -0.2016 0.0340 0.041 Uiso 1 1 calc R
N8 N 1.2942(2) -0.06954(13) 0.0766(2) 0.0328(7) Uani 1 1 d .
C14 C 0.7772(3) 0.0947(2) 0.4101(3) 0.0471(10) Uani 1 1 d .
H14 H 0.7446 0.1254 0.4391 0.056 Uiso 1 1 calc R
C25 C 1.2671(3) 0.19419(16) 0.1833(2) 0.0351(8) Uani 1 1 d .
H25 H 1.3210 0.1814 0.1524 0.042 Uiso 1 1 calc R
C3 C 0.6473(3) -0.22669(16) 0.1601(3) 0.0390(9) Uani 1 1 d .
H3 H 0.6056 -0.2601 0.1584 0.047 Uiso 1 1 calc R
C20 C 1.1359(3) 0.07900(15) 0.3622(2) 0.0313(8) Uani 1 1 d .
H20 H 1.0900 0.0950 0.3997 0.038 Uiso 1 1 calc R
C22 C 1.1114(3) 0.23033(17) 0.2733(2) 0.0369(8) Uani 1 1 d .
H22 H 1.0569 0.2421 0.3041 0.044 Uiso 1 1 calc R
C26 C 0.9532(2) -0.17152(14) 0.0901(2) 0.0238(7) Uani 1 1 d .
C16 C 1.1724(2) 0.03951(14) 0.2280(2) 0.0269(7) Uani 1 1 d .
C1 C 0.7145(2) -0.14296(14) 0.0932(2) 0.0263(7) Uani 1 1 d .
C10 C 0.6475(2) 0.00451(16) 0.2123(2) 0.0311(7) Uani 1 1 d .
H10 H 0.6304 -0.0308 0.2417 0.037 Uiso 1 1 calc R
C13 C 0.7631(3) 0.0363(2) 0.4323(3) 0.0515(11) Uani 1 1 d .
H13 H 0.7200 0.0266 0.4764 0.062 Uiso 1 1 calc R
C23 C 1.2014(3) 0.25246(19) 0.2958(3) 0.0447(10) Uani 1 1 d .
H23 H 1.2090 0.2803 0.3420 0.054 Uiso 1 1 calc R
C11 C 0.8725(3) 0.00854(16) 0.3262(2) 0.0302(7) Uani 1 1 d .
C31 C 1.1560(2) -0.21402(16) 0.0119(2) 0.0295(7) Uani 1 1 d .
C8 C 0.6149(3) 0.10533(17) 0.1746(3) 0.0379(9) Uani 1 1 d .
H8 H 0.5747 0.1393 0.1760 0.046 Uiso 1 1 calc R
C28 C 0.9579(3) -0.26183(17) 0.1691(3) 0.0390(9) Uani 1 1 d .
H28 H 0.9742 -0.2842 0.2199 0.047 Uiso 1 1 calc R
C5 C 0.7581(2) -0.16405(15) 0.2373(2) 0.0313(8) Uani 1 1 d .
H5 H 0.7943 -0.1546 0.2892 0.038 Uiso 1 1 calc R
C19 C 1.2306(3) 0.07518(16) 0.3915(2) 0.0360(8) Uani 1 1 d .
H19 H 1.2499 0.0891 0.4479 0.043 Uiso 1 1 calc R
C15 C 0.8388(3) 0.10804(17) 0.3455(2) 0.0376(8) Uani 1 1 d .
H15 H 0.8484 0.1484 0.3303 0.045 Uiso 1 1 calc R
C24 C 1.2804(3) 0.23437(18) 0.2513(3) 0.0436(10) Uani 1 1 d .
H24 H 1.3425 0.2491 0.2669 0.052 Uiso 1 1 calc R
C35 C 1.1651(3) -0.10815(17) 0.2760(3) 0.0356(8) Uani 1 1 d .
C9 C 0.5889(3) 0.05365(17) 0.2162(3) 0.0380(9) Uani 1 1 d .
H9 H 0.5313 0.0520 0.2471 0.046 Uiso 1 1 calc R
C7 C 0.7000(3) 0.10740(16) 0.1309(2) 0.0319(8) Uani 1 1 d .
H7 H 0.7200 0.1427 0.1032 0.038 Uiso 1 1 calc R
C4 C 0.6989(3) -0.21347(16) 0.2353(3) 0.0375(9) Uani 1 1 d .
H4 H 0.6941 -0.2378 0.2855 0.045 Uiso 1 1 calc R
C18 C 1.2969(3) 0.05087(17) 0.3376(2) 0.0370(8) Uani 1 1 d .
H18 H 1.3618 0.0464 0.3577 0.044 Uiso 1 1 calc R
C17 C 1.2686(3) 0.03291(17) 0.2540(2) 0.0340(8) Uani 1 1 d .
H17 H 1.3135 0.0166 0.2157 0.041 Uiso 1 1 calc R
C21 C 1.1028(2) 0.19038(15) 0.2044(2) 0.0277(7) Uani 1 1 d .
C36 C 1.1719(4) -0.1137(3) 0.3693(3) 0.0630(14) Uani 1 1 d .
H36A H 1.1491 -0.1530 0.3862 0.095 Uiso 1 1 calc GR
H36B H 1.1323 -0.0831 0.3955 0.095 Uiso 1 1 calc GR
H36C H 1.2388 -0.1087 0.3899 0.095 Uiso 1 1 calc GR
C12 C 0.8111(3) -0.00784(19) 0.3909(3) 0.0439(9) Uani 1 1 d .
H12 H 0.8027 -0.0484 0.4060 0.053 Uiso 1 1 calc R
C34 C 1.4763(3) -0.0838(3) 0.0777(4) 0.0739(17) Uani 1 1 d .
H34A H 1.4914 -0.1159 0.0374 0.111 Uiso 1 1 calc GR
H34B H 1.4998 -0.0944 0.1366 0.111 Uiso 1 1 calc GR
H34C H 1.5073 -0.0470 0.0595 0.111 Uiso 1 1 calc GR
C29 C 1.0870(3) 0.28908(16) -0.0972(3) 0.0432(10) Uani 1 1 d .
H29 H 1.0989 0.3306 -0.0975 0.052 Uiso 1 1 calc R
C32 C 1.1443(3) -0.27544(16) -0.0156(3) 0.0409(9) Uani 1 1 d .
H32A H 1.0982 -0.2775 -0.0654 0.061 Uiso 1 1 calc GR
H32B H 1.1205 -0.2990 0.0326 0.061 Uiso 1 1 calc GR
H32C H 1.2062 -0.2913 -0.0325 0.061 Uiso 1 1 calc GR
C33 C 1.3746(3) -0.07529(18) 0.0770(3) 0.0411(9) Uani 1 1 d .
P1 P 0.05875(7) 0.22604(4) 0.55321(6) 0.0322(2) Uani 1 1 d .
F2 F 0.14275(16) 0.25256(10) 0.61551(15) 0.0423(5) Uani 1 1 d .
F4 F -0.02545(17) 0.19998(11) 0.49127(16) 0.0503(6) Uani 1 1 d .
F3 F -0.01414(19) 0.27140(16) 0.5939(2) 0.0792(10) Uani 1 1 d .
F1 F 0.1313(2) 0.18104(14) 0.5133(2) 0.0807(10) Uani 1 1 d .
F6 F 0.0810(2) 0.27347(13) 0.48120(18) 0.0703(8) Uani 1 1 d .
F5 F 0.0360(3) 0.17889(16) 0.6255(2) 0.0880(12) Uani 1 1 d .
P2 P 0.51808(13) 0.09387(8) 0.62406(15) 0.0952(7) Uani 1 1 d .
F11 F 0.4916(4) 0.0257(2) 0.6239(5) 0.184(3) Uani 1 1 d .
F8 F 0.5830(7) 0.0865(3) 0.7097(3) 0.233(5) Uani 1 1 d .
F7 F 0.6047(3) 0.0786(2) 0.5687(3) 0.1057(13) Uani 1 1 d .
F9 F 0.4336(6) 0.1108(3) 0.6842(8) 0.308(7) Uani 1 1 d .
F12 F 0.5419(3) 0.16269(18) 0.6219(3) 0.0980(12) Uani 1 1 d .
F10 F 0.4517(4) 0.1013(2) 0.5405(6) 0.192(4) Uani 1 1 d .

loop_
_atom_site_aniso_label
_atom_site_aniso_U_11
_atom_site_aniso_U_22
_atom_site_aniso_U_33
_atom_site_aniso_U_23
_atom_site_aniso_U_13
_atom_site_aniso_U_12
Ni2 0.0231(2) 0.0213(2) 0.0248(2) -0.00116(16) 0.00179(16) -0.00083(16)
Ni1 0.0225(2) 0.0190(2) 0.0245(2) 0.00002(15) 0.00359(16) -0.00114(15)
Ni3 0.0218(2) 0.0203(2) 0.0256(2) -0.00258(16) 0.00079(16) -0.00146(15)
Ni4 0.0248(2) 0.0241(2) 0.0275(2) -0.00015(17) 0.00088(17) 0.00109(16)
S4 0.0247(4) 0.0216(4) 0.0250(4) 0.0000(3) 0.0018(3) 0.0008(3)
S2 0.0212(4) 0.0207(4) 0.0252(4) 0.0010(3) 0.0016(3) -0.0009(3)
S6 0.0220(4) 0.0190(4) 0.0243(4) -0.0004(3) 0.0018(3) -0.0007(3)
S3 0.0307(4) 0.0235(4) 0.0244(4) 0.0006(3) 0.0018(3) -0.0013(3)
S5 0.0244(4) 0.0216(4) 0.0291(4) -0.0013(3) 0.0008(3) -0.0011(3)
S1 0.0223(4) 0.0247(4) 0.0295(4) -0.0014(3) 0.0018(3) -0.0009(3)
N7 0.0283(15) 0.0284(16) 0.0296(15) 0.0022(12) 0.0008(12) 0.0041(12)
N6 0.0231(14) 0.0221(13) 0.0335(15) -0.0016(11) 0.0056(11) -0.0004(11)
N4 0.0285(15) 0.0228(13) 0.0258(14) 0.0027(11) 0.0016(11) -0.0016(11)
N2 0.0243(14) 0.0237(13) 0.0270(14) -0.0020(11) 0.0038(11) -0.0006(11)
N9 0.0328(16) 0.0273(15) 0.0335(18) -0.0010(12) 0.0027(12) 0.0016(12)
N3 0.0289(15) 0.0271(14) 0.0277(15) -0.0042(12) -0.0001(12) 0.0005(12)
N5 0.0262(14) 0.0254(14) 0.0305(15) -0.0010(12) -0.0005(11) -0.0039(11)
C6 0.0265(17) 0.0248(16) 0.0237(16) -0.0027(13) 0.0019(13) 0.0014(13)
N1 0.0228(14) 0.0228(13) 0.0311(15) 0.0011(11) 0.0056(11) -0.0001(11)
C27 0.0255(17) 0.0290(18) 0.040(2) 0.0037(15) 0.0040(14) 0.0021(14)
C30 0.0334(19) 0.0232(17) 0.050(2) -0.0021(16) 0.0010(16) -0.0031(14)
C2 0.0242(17) 0.0288(18) 0.049(2) -0.0008(16) -0.0005(15) -0.0008(14)
N8 0.0282(17) 0.0343(16) 0.0356(17) -0.0028(13) 0.0001(12) 0.0032(13)
C14 0.054(3) 0.053(3) 0.034(2) -0.0097(19) 0.0078(18) 0.017(2)
C25 0.0279(18) 0.0350(19) 0.042(2) -0.0031(16) -0.0027(15) -0.0040(15)
C3 0.0281(19) 0.0254(18) 0.064(3) 0.0050(17) 0.0052(17) -0.0044(14)
C20 0.0373(19) 0.0291(18) 0.0275(18) 0.0016(14) 0.0016(14) -0.0023(15)
C22 0.035(2) 0.038(2) 0.037(2) -0.0118(16) 0.0023(16) -0.0043(16)
C26 0.0188(15) 0.0201(15) 0.0329(17) 0.0002(13) 0.0062(13) 0.0017(12)
C16 0.0301(17) 0.0230(16) 0.0272(17) 0.0028(13) -0.0018(14) -0.0010(13)
C1 0.0197(15) 0.0235(16) 0.0361(18) 0.0008(14) 0.0051(13) 0.0006(13)
C10 0.0292(18) 0.0324(18) 0.0322(18) -0.0003(15) 0.0080(14) -0.0020(14)
C13 0.055(3) 0.062(3) 0.038(2) -0.002(2) 0.019(2) 0.003(2)
C23 0.046(2) 0.045(2) 0.043(2) -0.0172(18) -0.0042(18) -0.0086(18)
C11 0.0341(18) 0.0307(18) 0.0256(17) -0.0028(14) 0.0004(14) -0.0005(15)
C31 0.0256(17) 0.0308(19) 0.0323(18) 0.0035(15) 0.0028(14) 0.0043(14)
C8 0.038(2) 0.0332(19) 0.044(2) -0.0045(16) 0.0106(17) 0.0106(16)
C28 0.034(2) 0.033(2) 0.050(2) 0.0174(17) 0.0027(17) -0.0005(16)
C5 0.0307(18) 0.0296(18) 0.0341(19) 0.0042(15) 0.0067(14) 0.0017(14)
C19 0.044(2) 0.0348(19) 0.0282(18) 0.0014(15) -0.0070(16) -0.0036(16)
C15 0.039(2) 0.036(2) 0.037(2) -0.0046(16) 0.0000(16) 0.0047(16)
C24 0.032(2) 0.044(2) 0.054(2) -0.0104(19) -0.0056(18) -0.0095(17)
C35 0.0313(19) 0.036(2) 0.039(2) 0.0039(16) -0.0014(15) -0.0036(15)
C9 0.033(2) 0.042(2) 0.039(2) -0.0032(17) 0.0127(16) 0.0035(16)
C7 0.0329(19) 0.0267(17) 0.0361(19) -0.0019(15) 0.0034(15) 0.0020(14)
C4 0.0336(19) 0.0297(18) 0.050(2) 0.0121(17) 0.0092(17) -0.0002(15)
C18 0.0316(19) 0.040(2) 0.039(2) 0.0002(16) -0.0067(16) -0.0014(16)
C17 0.0294(18) 0.037(2) 0.0352(19) -0.0018(16) -0.0005(15) 0.0031(15)
C21 0.0294(17) 0.0235(16) 0.0301(17) 0.0001(13) 0.0004(14) -0.0034(13)
C36 0.056(3) 0.098(4) 0.035(2) 0.003(2) -0.002(2) -0.022(3)
C12 0.057(3) 0.043(2) 0.032(2) -0.0004(17) 0.0163(18) -0.0036(19)
C34 0.030(2) 0.094(4) 0.098(4) -0.031(3) 0.001(2) 0.003(2)
C29 0.038(2) 0.0215(17) 0.070(3) 0.0077(18) -0.0023(19) -0.0034(15)
C32 0.041(2) 0.0285(19) 0.054(2) -0.0047(17) 0.0072(18) 0.0005(16)
C33 0.036(2) 0.041(2) 0.046(2) -0.0104(18) 0.0022(17) -0.0006(17)
P1 0.0305(5) 0.0328(5) 0.0329(5) 0.0006(4) -0.0018(4) -0.0012(4)
F2 0.0400(12) 0.0357(12) 0.0501(13) -0.0032(10) -0.0126(10) -0.0020(10)
F4 0.0472(14) 0.0518(14) 0.0502(14) -0.0055(11) -0.0180(11) -0.0019(11)
F3 0.0420(15) 0.114(3) 0.080(2) -0.0488(19) -0.0075(14) 0.0253(16)
F1 0.0508(16) 0.0686(19) 0.121(3) -0.0551(19) -0.0158(16) 0.0186(14)
F6 0.098(2) 0.0652(18) 0.0467(15) 0.0162(13) -0.0035(15) -0.0259(17)
F5 0.101(2) 0.097(2) 0.0633(19) 0.0395(17) -0.0303(17) -0.057(2)
P2 0.0737(10) 0.0796(11) 0.1367(16) 0.0631(11) 0.0571(11) 0.0350(9)
F11 0.165(5) 0.078(3) 0.320(9) 0.085(4) 0.153(6) 0.048(3)
F8 0.392(11) 0.234(7) 0.072(3) 0.033(4) 0.013(5) 0.222(8)
F7 0.067(2) 0.159(4) 0.094(3) -0.008(3) 0.034(2) -0.002(2)
F9 0.277(8) 0.103(4) 0.572(16) 0.138(6) 0.347(10) 0.094(5)
F12 0.109(3) 0.094(3) 0.091(3) 0.028(2) 0.001(2) -0.008(2)
F10 0.141(4) 0.074(3) 0.349(9) 0.008(4) -0.144(6) 0.011(3)

loop_
_atom_type_symbol
_atom_type_description
_atom_type_scat_dispersion_real
_atom_type_scat_dispersion_imag
_atom_type_scat_source
C C 0.0033 0.0016 'International Tables Vol C Tables 4.2.6.8 and 6.1.1.4'
H H 0.0000 0.0000 'International Tables Vol C Tables 4.2.6.8 and 6.1.1.4'
F F 0.0171 0.0103 'International Tables Vol C Tables 4.2.6.8 and 6.1.1.4'
N N 0.0061 0.0033 'International Tables Vol C Tables 4.2.6.8 and 6.1.1.4'
Ni Ni 0.3393 1.1124 'International Tables Vol C Tables 4.2.6.8 and 6.1.1.4'
P P 0.1023 0.0942 'International Tables Vol C Tables 4.2.6.8 and 6.1.1.4'
S S 0.1246 0.1234 'International Tables Vol C Tables 4.2.6.8 and 6.1.1.4'

loop_
_geom_angle_atom_site_label_1
_geom_angle_atom_site_label_2
_geom_angle_atom_site_label_3
_geom_angle
_geom_angle_site_symmetry_1
_geom_angle_site_symmetry_3
S4 Ni2 S2 93.13(3) . .
S3 Ni2 S4 96.86(3) . .
S3 Ni2 S2 90.35(3) . .
S5 Ni2 S4 93.30(3) . .
S5 Ni2 S2 85.12(3) . .
S5 Ni2 S3 169.09(3) . .
N4 Ni2 S4 68.66(8) . .
N4 Ni2 S2 161.76(8) . .
N4 Ni2 S3 92.85(8) . .
N4 Ni2 S5 94.55(8) . .
N4 Ni2 N3 99.44(11) . .
N3 Ni2 S4 161.45(8) . .
N3 Ni2 S2 98.46(8) . .
N3 Ni2 S3 68.78(8) . .
N3 Ni2 S5 102.03(8) . .
S2 Ni1 S1 99.28(3) . .
S6 Ni1 S2 93.14(3) . .
S6 Ni1 S1 88.08(3) . .
S3 Ni1 S2 92.85(3) . .
S3 Ni1 S6 84.90(3) . .
S3 Ni1 S1 166.30(3) . .
N2 Ni1 S2 68.83(8) . .
N2 Ni1 S6 161.78(8) . .
N2 Ni1 S3 98.15(8) . .
N2 Ni1 S1 92.19(8) . .
N1 Ni1 S2 162.32(8) . .
N1 Ni1 S6 99.28(8) . .
N1 Ni1 S3 100.70(8) . .
N1 Ni1 S1 68.83(8) . .
N1 Ni1 N2 97.79(11) . .
S4 Ni3 S5 91.11(3) . .
S6 Ni3 S4 93.24(3) 3_755 .
S6 Ni3 S5 102.31(3) 3_755 .
S1 Ni3 S4 84.60(3) 3_755 .
S1 Ni3 S6 89.70(3) 3_755 3_755
S1 Ni3 S5 167.48(3) 3_755 .
N6 Ni3 S4 162.19(8) . .
N6 Ni3 S6 69.06(8) . 3_755
N6 Ni3 S5 90.83(8) . .
N6 Ni3 S1 96.85(8) . 3_755
N5 Ni3 S4 100.73(8) . .
N5 Ni3 S6 163.24(8) . 3_755
N5 Ni3 S5 68.48(8) . .
N5 Ni3 S1 100.72(8) . 3_755
N5 Ni3 N6 96.45(11) . .
S2 Ni4 S4 90.70(3) 3_755 .
S6 Ni4 S4 89.01(3) . .
S6 Ni4 S2 88.65(3) . 3_755
N7 Ni4 S4 176.78(8) . .
N7 Ni4 S2 89.73(8) . 3_755
N7 Ni4 S6 87.80(8) . .
N9 Ni4 S4 88.19(8) . .
N9 Ni4 S2 178.89(9) . 3_755
N9 Ni4 S6 91.33(9) . .
N9 Ni4 N7 91.39(11) . .
N8 Ni4 S4 93.51(9) . .
N8 Ni4 S2 91.91(9) . 3_755
N8 Ni4 S6 177.41(9) . .
N8 Ni4 N7 89.67(12) . .
N8 Ni4 N9 88.16(12) . .
Ni2 S4 Ni4 124.78(3) . .
Ni3 S4 Ni2 87.37(3) . .
Ni3 S4 Ni4 137.45(4) . .
C16 S4 Ni2 76.68(12) . .
C16 S4 Ni3 101.34(11) . .
C16 S4 Ni4 111.99(11) . .
Ni1 S2 Ni2 87.24(3) . .
Ni1 S2 Ni4 125.37(3) . 3_755
Ni4 S2 Ni2 138.26(4) 3_755 .
C6 S2 Ni2 102.44(11) . .
C6 S2 Ni1 76.90(11) . .
C6 S2 Ni4 109.42(11) . 3_755
Ni1 S6 Ni3 91.43(3) . 3_755
Ni1 S6 Ni4 138.10(4) . .
Ni3 S6 Ni4 124.45(3) 3_755 .
C26 S6 Ni1 99.99(10) . .
C26 S6 Ni3 77.56(11) . 3_755
C26 S6 Ni4 107.77(10) . .
Ni1 S3 Ni2 89.39(3) . .
C11 S3 Ni2 76.77(12) . .
C11 S3 Ni1 102.97(12) . .
Ni2 S5 Ni3 87.43(3) . .
C21 S5 Ni2 108.85(11) . .
C21 S5 Ni3 75.38(12) . .
Ni3 S1 Ni1 90.42(3) 3_755 .
C1 S1 Ni1 75.67(11) . .
C1 S1 Ni3 105.95(11) . 3_755
C31 N7 Ni4 169.4(3) . .
C30 N6 Ni3 138.8(3) . .
C30 N6 C26 118.9(3) . 3_755
C26 N6 Ni3 102.2(2) 3_755 .
C20 N4 Ni2 137.3(2) . .
C16 N4 Ni2 103.3(2) . .
C16 N4 C20 119.3(3) . .
C6 N2 Ni1 103.0(2) . .
C10 N2 Ni1 137.6(2) . .
C10 N2 C6 119.4(3) . .
C35 N9 Ni4 170.0(3) . .
C11 N3 Ni2 102.7(2) . .
C15 N3 Ni2 138.6(3) . .
C15 N3 C11 118.7(3) . .
C25 N5 Ni3 135.8(3) . .
C25 N5 C21 119.9(3) . .
C21 N5 Ni3 103.7(2) . .
N2 C6 S2 111.1(2) . .
N2 C6 C7 122.4(3) . .
C7 C6 S2 126.5(3) . .
C1 N1 Ni1 103.3(2) . .
C1 N1 C5 119.6(3) . .
C5 N1 Ni1 137.1(2) . .
C26 C27 H27 121.1 . .
C28 C27 H27 121.1 . .
C28 C27 C26 117.8(3) . .
N6 C30 H30 119.3 . .
N6 C30 C29 121.4(4) . .
C29 C30 H30 119.3 . .
C3 C2 H2 121.2 . .
C3 C2 C1 117.7(3) . .
C1 C2 H2 121.2 . .
C33 N8 Ni4 167.4(3) . .
C13 C14 H14 120.3 . .
C13 C14 C15 119.3(4) . .
C15 C14 H14 120.3 . .
N5 C25 H25 119.3 . .
N5 C25 C24 121.3(4) . .
C24 C25 H25 119.3 . .
C2 C3 H3 119.7 . .
C4 C3 C2 120.6(3) . .
C4 C3 H3 119.7 . .
N4 C20 H20 119.2 . .
N4 C20 C19 121.6(3) . .
C19 C20 H20 119.2 . .
C23 C22 H22 120.9 . .
C23 C22 C21 118.2(4) . .
C21 C22 H22 120.9 . .
N6 C26 S6 111.0(2) 3_755 .
N6 C26 C27 122.8(3) 3_755 .
C27 C26 S6 126.1(3) . .
N4 C16 S4 111.2(2) . .
N4 C16 C17 122.1(3) . .
C17 C16 S4 126.6(3) . .
N1 C1 S1 112.2(2) . .
N1 C1 C2 122.2(3) . .
C2 C1 S1 125.6(3) . .
N2 C10 H10 119.3 . .
N2 C10 C9 121.5(3) . .
C9 C10 H10 119.3 . .
C14 C13 H13 120.0 . .
C12 C13 C14 120.0(4) . .
C12 C13 H13 120.0 . .
C22 C23 H23 119.8 . .
C22 C23 C24 120.4(4) . .
C24 C23 H23 119.8 . .
N3 C11 S3 111.7(3) . .
N3 C11 C12 122.4(3) . .
C12 C11 S3 125.9(3) . .
N7 C31 C32 178.2(4) . .
C9 C8 H8 120.1 . .
C9 C8 C7 119.8(3) . .
C7 C8 H8 120.1 . .
C27 C28 H28 120.3 . .
C27 C28 C29 119.5(4) . 3_755
C29 C28 H28 120.3 3_755 .
N1 C5 H5 119.6 . .
N1 C5 C4 120.8(3) . .
C4 C5 H5 119.6 . .
C20 C19 H19 120.5 . .
C18 C19 C20 119.0(3) . .
C18 C19 H19 120.5 . .
N3 C15 C14 121.7(4) . .
N3 C15 H15 119.2 . .
C14 C15 H15 119.2 . .
C25 C24 H24 120.7 . .
C23 C24 C25 118.7(4) . .
C23 C24 H24 120.7 . .
N9 C35 C36 179.4(5) . .
C10 C9 C8 119.1(3) . .
C10 C9 H9 120.4 . .
C8 C9 H9 120.4 . .
C6 C7 C8 117.7(3) . .
C6 C7 H7 121.2 . .
C8 C7 H7 121.2 . .
C3 C4 C5 119.0(3) . .
C3 C4 H4 120.5 . .
C5 C4 H4 120.5 . .
C19 C18 H18 120.0 . .
C19 C18 C17 119.9(3) . .
C17 C18 H18 120.0 . .
C16 C17 H17 121.0 . .
C18 C17 C16 117.9(3) . .
C18 C17 H17 121.0 . .
N5 C21 S5 112.2(2) . .
N5 C21 C22 121.5(3) . .
C22 C21 S5 126.1(3) . .
C35 C36 H36A 109.5 . .
C35 C36 H36B 109.5 . .
C35 C36 H36C 109.5 . .
H36A C36 H36B 109.5 . .
H36A C36 H36C 109.5 . .
H36B C36 H36C 109.5 . .
C13 C12 C11 117.9(4) . .
C13 C12 H12 121.1 . .
C11 C12 H12 121.1 . .
H34A C34 H34B 109.5 . .
H34A C34 H34C 109.5 . .
H34B C34 H34C 109.5 . .
C33 C34 H34A 109.5 . .
C33 C34 H34B 109.5 . .
C33 C34 H34C 109.5 . .
C30 C29 C28 119.5(3) . 3_755
C30 C29 H29 120.3 . .
C28 C29 H29 120.3 3_755 .
C31 C32 H32A 109.5 . .
C31 C32 H32B 109.5 . .
C31 C32 H32C 109.5 . .
H32A C32 H32B 109.5 . .
H32A C32 H32C 109.5 . .
H32B C32 H32C 109.5 . .
N8 C33 C34 178.9(5) . .
F4 P1 F2 179.60(15) . .
F3 P1 F2 89.40(14) . .
F3 P1 F4 90.21(14) . .
F1 P1 F2 90.36(14) . .
F1 P1 F4 90.03(14) . .
F1 P1 F3 179.7(2) . .
F1 P1 F6 90.8(2) . .
F1 P1 F5 89.6(2) . .
F6 P1 F2 90.35(14) . .
F6 P1 F4 89.57(15) . .
F6 P1 F3 89.39(19) . .
F6 P1 F5 179.6(2) . .
F5 P1 F2 89.66(14) . .
F5 P1 F4 90.43(15) . .
F5 P1 F3 90.2(2) . .
F11 P2 F12 178.1(4) . .
F8 P2 F11 91.5(4) . .
F8 P2 F12 90.4(4) . .
F7 P2 F11 88.4(3) . .
F7 P2 F8 90.0(3) . .
F7 P2 F9 177.0(6) . .
F7 P2 F12 92.1(2) . .
F7 P2 F10 91.3(4) . .
F9 P2 F11 93.2(3) . .
F9 P2 F8 87.3(5) . .
F9 P2 F12 86.5(3) . .
F10 P2 F11 88.4(4) . .
F10 P2 F8 178.7(4) . .
F10 P2 F9 91.4(5) . .
F10 P2 F12 89.8(2) . .

loop_
_geom_bond_atom_site_label_1
_geom_bond_atom_site_label_2
_geom_bond_distance
_geom_bond_site_symmetry_2
Ni2 S4 2.4805(9) .
Ni2 S2 2.4902(9) .
Ni2 S3 2.4734(9) .
Ni2 S5 2.4027(9) .
Ni2 N4 2.044(3) .
Ni2 N3 2.047(3) .
Ni1 S2 2.4690(8) .
Ni1 S6 2.4259(8) .
Ni1 S3 2.3900(9) .
Ni1 S1 2.5016(9) .
Ni1 N2 2.050(3) .
Ni1 N1 2.035(3) .
Ni3 S4 2.4503(9) .
Ni3 S6 2.4460(8) 3_755
Ni3 S5 2.5237(9) .
Ni3 S1 2.4117(9) 3_755
Ni3 N6 2.065(3) .
Ni3 N5 2.024(3) .
Ni4 S4 2.5161(9) .
Ni4 S2 2.4785(9) 3_755
Ni4 S6 2.4666(9) .
Ni4 N7 2.068(3) .
Ni4 N9 2.050(3) .
Ni4 N8 2.046(3) .
S4 C16 1.766(3) .
S2 Ni4 2.4785(9) 3_755
S2 C6 1.769(3) .
S6 Ni3 2.4460(8) 3_755
S6 C26 1.767(3) .
S3 C11 1.757(4) .
S5 C21 1.758(3) .
S1 Ni3 2.4116(9) 3_755
S1 C1 1.769(3) .
N7 C31 1.134(4) .
N6 C30 1.343(4) .
N6 C26 1.345(4) 3_755
N4 C20 1.348(4) .
N4 C16 1.344(4) .
N2 C6 1.344(4) .
N2 C10 1.343(4) .
N9 C35 1.134(5) .
N3 C11 1.346(5) .
N3 C15 1.341(5) .
N5 C25 1.343(4) .
N5 C21 1.352(4) .
C6 C7 1.386(5) .
N1 C1 1.342(4) .
N1 C5 1.344(4) .
C27 H27 0.9500 .
C27 C26 1.387(5) .
C27 C28 1.379(5) .
C30 H30 0.9500 .
C30 C29 1.377(6) .
C2 H2 0.9500 .
C2 C3 1.376(5) .
C2 C1 1.383(5) .
N8 C33 1.129(5) .
C14 H14 0.9500 .
C14 C13 1.373(7) .
C14 C15 1.374(6) .
C25 H25 0.9500 .
C25 C24 1.389(5) .
C3 H3 0.9500 .
C3 C4 1.369(6) .
C20 H20 0.9500 .
C20 C19 1.381(5) .
C22 H22 0.9500 .
C22 C23 1.382(5) .
C22 C21 1.391(5) .
C26 N6 1.345(4) 3_755
C16 C17 1.394(5) .
C10 H10 0.9500 .
C10 C9 1.380(5) .
C13 H13 0.9500 .
C13 C12 1.372(6) .
C23 H23 0.9500 .
C23 C24 1.383(6) .
C11 C12 1.389(5) .
C31 C32 1.454(5) .
C8 H8 0.9500 .
C8 C9 1.383(6) .
C8 C7 1.391(5) .
C28 H28 0.9500 .
C28 C29 1.389(6) 3_755
C5 H5 0.9500 .
C5 C4 1.386(5) .
C19 H19 0.9500 .
C19 C18 1.381(6) .
C15 H15 0.9500 .
C24 H24 0.9500 .
C35 C36 1.439(6) .
C9 H9 0.9500 .
C7 H7 0.9500 .
C4 H4 0.9500 .
C18 H18 0.9500 .
C18 C17 1.389(5) .
C17 H17 0.9500 .
C36 H36A 0.9800 .
C36 H36B 0.9800 .
C36 H36C 0.9800 .
C12 H12 0.9500 .
C34 H34A 0.9800 .
C34 H34B 0.9800 .
C34 H34C 0.9800 .
C34 C33 1.433(6) .
C29 C28 1.389(6) 3_755
C29 H29 0.9500 .
C32 H32A 0.9800 .
C32 H32B 0.9800 .
C32 H32C 0.9800 .
P1 F2 1.599(2) .
P1 F4 1.593(2) .
P1 F3 1.589(3) .
P1 F1 1.574(3) .
P1 F6 1.578(3) .
P1 F5 1.579(3) .
P2 F11 1.578(5) .
P2 F8 1.575(7) .
P2 F7 1.546(4) .
P2 F9 1.574(5) .
P2 F12 1.586(4) .
P2 F10 1.561(6) .

loop_
_geom_torsion_atom_site_label_1
_geom_torsion_atom_site_label_2
_geom_torsion_atom_site_label_3
_geom_torsion_atom_site_label_4
_geom_torsion
_geom_torsion_site_symmetry_1
_geom_torsion_site_symmetry_4
Ni2 S4 C16 N4 -2.8(2) . .
Ni2 S4 C16 C17 -179.7(3) . .
Ni2 S2 C6 N2 -80.2(2) . .
Ni2 S2 C6 C7 98.2(3) . .
Ni2 S3 C11 N3 2.1(2) . .
Ni2 S3 C11 C12 179.6(4) . .
Ni2 S5 C21 N5 78.5(2) . .
Ni2 S5 C21 C22 -105.1(3) . .
Ni2 N4 C20 C19 -177.3(3) . .
Ni2 N4 C16 S4 3.3(2) . .
Ni2 N4 C16 C17 -179.6(3) . .
Ni2 N3 C11 S3 -2.5(3) . .
Ni2 N3 C11 C12 179.9(3) . .
Ni2 N3 C15 C14 -179.5(3) . .
Ni1 S2 C6 N2 4.0(2) . .
Ni1 S2 C6 C7 -177.7(3) . .
Ni1 S6 C26 N6 92.7(2) . 3_755
Ni1 S6 C26 C27 -84.7(3) . .
Ni1 S3 C11 N3 -84.2(2) . .
Ni1 S3 C11 C12 93.3(3) . .
Ni1 S1 C1 N1 -1.6(2) . .
Ni1 S1 C1 C2 179.1(3) . .
Ni1 N2 C6 S2 -4.8(2) . .
Ni1 N2 C6 C7 176.8(3) . .
Ni1 N2 C10 C9 -175.7(3) . .
Ni1 N1 C1 S1 1.9(3) . .
Ni1 N1 C1 C2 -178.7(3) . .
Ni1 N1 C5 C4 177.3(3) . .
Ni3 S4 C16 N4 81.8(2) . .
Ni3 S4 C16 C17 -95.2(3) . .
Ni3 S6 C26 N6 3.5(2) 3_755 3_755
Ni3 S6 C26 C27 -174.0(3) 3_755 .
Ni3 S5 C21 N5 -3.6(2) . .
Ni3 S5 C21 C22 172.9(3) . .
Ni3 S1 C1 N1 84.7(2) 3_755 .
Ni3 S1 C1 C2 -94.6(3) 3_755 .
Ni3 N6 C30 C29 175.4(3) . .
Ni3 N5 C25 C24 169.0(3) . .
Ni3 N5 C21 S5 4.5(3) . .
Ni3 N5 C21 C22 -172.2(3) . .
Ni4 S4 C16 N4 -125.2(2) . .
Ni4 S4 C16 C17 57.9(3) . .
Ni4 S2 C6 N2 127.2(2) 3_755 .
Ni4 S2 C6 C7 -54.5(3) 3_755 .
Ni4 S6 C26 N6 -119.0(2) . 3_755
Ni4 S6 C26 C27 63.5(3) . .
S4 C16 C17 C18 174.4(3) . .
S2 C6 C7 C8 -178.2(3) . .
S3 C11 C12 C13 -177.2(3) . .
N6 C30 C29 C28 -2.8(6) . 3_755
N4 C20 C19 C18 -1.2(5) . .
N4 C16 C17 C18 -2.2(5) . .
N2 C6 C7 C8 -0.1(5) . .
N2 C10 C9 C8 -1.2(6) . .
N3 C11 C12 C13 0.0(6) . .
N5 C25 C24 C23 0.1(6) . .
C6 N2 C10 C9 2.7(5) . .
N1 C5 C4 C3 0.3(5) . .
C2 C3 C4 C5 1.1(6) . .
C14 C13 C12 C11 -0.7(7) . .
C25 N5 C21 S5 177.0(3) . .
C25 N5 C21 C22 0.4(5) . .
C3 C2 C1 S1 -179.4(3) . .
C3 C2 C1 N1 1.3(5) . .
C20 N4 C16 S4 -173.5(2) . .
C20 N4 C16 C17 3.6(5) . .
C20 C19 C18 C17 2.6(6) . .
C22 C23 C24 C25 0.7(7) . .
C26 N6 C30 C29 -0.6(5) 3_755 .
C26 C27 C28 C29 0.0(5) . 3_755
C16 N4 C20 C19 -1.8(5) . .
C1 N1 C5 C4 -0.8(5) . .
C1 C2 C3 C4 -1.9(5) . .
C10 N2 C6 S2 176.3(2) . .
C10 N2 C6 C7 -2.1(5) . .
C13 C14 C15 N3 -0.1(6) . .
C23 C22 C21 S5 -175.7(3) . .
C23 C22 C21 N5 0.4(6) . .
C11 N3 C15 C14 -0.6(5) . .
C28 C27 C26 S6 -179.2(3) . .
C28 C27 C26 N6 3.6(5) . 3_755
C5 N1 C1 S1 -179.4(2) . .
C5 N1 C1 C2 0.0(5) . .
C19 C18 C17 C16 -0.9(6) . .
C15 N3 C11 S3 178.2(3) . .
C15 N3 C11 C12 0.6(5) . .
C15 C14 C13 C12 0.8(7) . .
C9 C8 C7 C6 1.6(6) . .
C7 C8 C9 C10 -1.0(6) . .
C21 N5 C25 C24 -0.7(5) . .
C21 C22 C23 C24 -0.9(6) . .
